data_7158914
loop_
_publ_author_name
'Liu, Qiuhua'
'Shen, Xiaorong'
'Dai, Ye'
'Zhang, Mengchen'
'Zhou, Zaichun'

_publ_section_title
;
 Porous Materials Formed by Four Self-construction Processes
;
_journal_name_full 'Organic &amp; Biomolecular Chemistry'
_journal_paper_doi 10.1039/D2OB01530G
_journal_year 2022
_chemical_compound_source methanol/chloroform
_chemical_formula_moiety 'C42.50 H24.50 Cl1.50 O12'
_chemical_formula_sum 'C42.5 H24.5 Cl1.5 O12'
_chemical_formula_weight 780.30
_chemical_name_common cyclomer-1
_chemical_name_systematic 1-trimer
_space_group_IT_number 2
_space_group_name_Hall '-P 1'
_space_group_name_H-M_alt 'P -1'
_symmetry_cell_setting triclinic
_symmetry_space_group_name_H-M 'P -1'
_atom_sites_solution_hydrogens geom
_atom_sites_solution_primary direct
_atom_sites_solution_secondary difmap
_audit_creation_method SHELXL-97
_audit_update_record
;
2022-08-22 deposited with the CCDC.	2022-10-03 downloaded from the CCDC.
;
_cell_angle_alpha 91.993(8)
_cell_angle_beta 97.768(8)
_cell_angle_gamma 104.694(4)
_cell_formula_units_Z 4
_cell_length_a 10.8880(10)
_cell_length_b 13.8810(12)
_cell_length_c 25.599(2)
_cell_measurement_reflns_used 9674
_cell_measurement_temperature 113(2)
_cell_measurement_theta_max 27.90
_cell_measurement_theta_min 1.70
_cell_volume 3698.4(6)
_computing_cell_refinement 'CrystalClear-SM Expert 2.0 r2'
_computing_data_collection 'CrystalClear-SM Expert 2.0 r2 (Rigaku, 2009)'
_computing_data_reduction 'CrystalClear-SM Expert 2.0 r2'
_computing_molecular_graphics 'CrystalStructure 4.0'
_computing_publication_material 'CrystalStructure 4.0 (Rigaku, 2009)'
_computing_structure_refinement 'SHELXL-97 (Sheldrick, 1997)'
_computing_structure_solution 'SHELXS-97 (Sheldrick, 1990)'
_diffrn_ambient_temperature 113(2)
_diffrn_detector_area_resol_mean 14.222
_diffrn_measured_fraction_theta_full 0.973
_diffrn_measured_fraction_theta_max 0.973
_diffrn_measurement_device_type 'Rigaku Saturn724 CCD'
_diffrn_measurement_method \w
_diffrn_radiation_monochromator multilayer
_diffrn_radiation_source 'rotating anode'
_diffrn_radiation_type MoK\a
_diffrn_radiation_wavelength 0.71075
_diffrn_reflns_av_R_equivalents 0.0384
_diffrn_reflns_av_sigmaI/netI 0.0699
_diffrn_reflns_limit_h_max 14
_diffrn_reflns_limit_h_min -14
_diffrn_reflns_limit_k_max 18
_diffrn_reflns_limit_k_min -18
_diffrn_reflns_limit_l_max 33
_diffrn_reflns_limit_l_min -33
_diffrn_reflns_number 35901
_diffrn_reflns_theta_full 27.85
_diffrn_reflns_theta_max 27.85
_diffrn_reflns_theta_min 1.52
_diffrn_standards_decay_% 0
_diffrn_standards_interval_count 0
_diffrn_standards_interval_time 0
_diffrn_standards_number 0
_exptl_absorpt_coefficient_mu 0.207
_exptl_absorpt_correction_T_max 0.9637
_exptl_absorpt_correction_T_min 0.9482
_exptl_absorpt_correction_type multi-scan
_exptl_absorpt_process_details CrystalClear
_exptl_crystal_colour colorless
_exptl_crystal_density_diffrn 1.401
_exptl_crystal_density_method 'not measured'
_exptl_crystal_description prism
_exptl_crystal_F_000 1604
_exptl_crystal_recrystallization_method 'Re-crystallisation from solvent: chloroform'
_exptl_crystal_size_max 0.26
_exptl_crystal_size_mid 0.24
_exptl_crystal_size_min 0.18
_refine_diff_density_max 0.866
_refine_diff_density_min -0.773
_refine_diff_density_rms 0.051
_refine_ls_extinction_coef 0.0026(3)
_refine_ls_extinction_expression Fc^*^=kFc[1+0.001xFc^2^\l^3^/sin(2\q)]^-1/4^
_refine_ls_extinction_method SHELXL
_refine_ls_goodness_of_fit_ref 1.062
_refine_ls_hydrogen_treatment constr
_refine_ls_matrix_type full
_refine_ls_number_parameters 1046
_refine_ls_number_reflns 17139
_refine_ls_number_restraints 21
_refine_ls_restrained_S_all 1.065
_refine_ls_R_factor_all 0.0829
_refine_ls_R_factor_gt 0.0575
_refine_ls_shift/su_max 0.001
_refine_ls_shift/su_mean 0.000
_refine_ls_structure_factor_coef Fsqd
_refine_ls_weighting_details 'calc w=1/[\s^2^(Fo^2^)+(0.0566P)^2^+0.0000P] where P=(Fo^2^+2Fc^2^)/3'
_refine_ls_weighting_scheme calc
_refine_ls_wR_factor_gt 0.1227
_refine_ls_wR_factor_ref 0.1360
_reflns_number_gt 11975
_reflns_number_total 17139
_reflns_threshold_expression >2sigma(I)
_cod_data_source_file d2ob01530g2.cif
_cod_data_source_block TDCOO
_cod_original_cell_volume 3698.4(5)
_cod_original_formula_sum 'C42.50 H24.50 Cl1.50 O12'
_cod_database_code 7158914

loop_
_symmetry_equiv_pos_as_xyz
'x, y, z'
'-x, -y, -z'

loop_
_atom_site_label
_atom_site_type_symbol
_atom_site_fract_x
_atom_site_fract_y
_atom_site_fract_z
_atom_site_U_iso_or_equiv
_atom_site_adp_type
_atom_site_occupancy
_atom_site_symmetry_multiplicity
_atom_site_calc_flag
_atom_site_refinement_flags
_atom_site_disorder_assembly
_atom_site_disorder_group
O1 O 0.88846(15) 0.15005(12) 0.37823(6) 0.0340(4) Uani 1 1 d . . .
O2 O 0.89499(13) 0.21471(10) 0.29850(5) 0.0239(3) Uani 1 1 d . . .
O3 O 0.84211(12) 0.01256(10) 0.28509(5) 0.0233(3) Uani 1 1 d . . .
O4 O 0.90214(14) -0.09222(11) 0.34416(6) 0.0322(4) Uani 1 1 d . . .
O5 O 0.19472(13) -0.19344(11) 0.30076(6) 0.0294(3) Uani 1 1 d . . .
O6 O 0.25791(13) -0.30122(10) 0.35689(5) 0.0244(3) Uani 1 1 d . . .
O7 O 0.08820(13) -0.21279(9) 0.39915(5) 0.0240(3) Uani 1 1 d . . .
O8 O 0.07666(15) -0.24177(10) 0.48507(6) 0.0318(4) Uani 1 1 d . . .
O9 O 0.26812(15) 0.28426(10) 0.53640(6) 0.0316(4) Uani 1 1 d . . .
O10 O 0.21775(14) 0.29294(10) 0.44803(6) 0.0286(3) Uani 1 1 d . . .
O11 O 0.44376(14) 0.40657(11) 0.42454(6) 0.0298(3) Uani 1 1 d . . .
O12 O 0.37830(15) 0.41863(12) 0.33758(6) 0.0358(4) Uani 1 1 d . . .
O13 O -0.24796(15) 0.77619(11) -0.03181(6) 0.0330(4) Uani 1 1 d . . .
O14 O -0.24820(14) 0.80689(10) 0.05573(6) 0.0289(3) Uani 1 1 d . . .
O15 O -0.00282(14) 0.93056(11) 0.06795(5) 0.0277(3) Uani 1 1 d . . .
O16 O -0.02745(14) 0.92466(12) 0.15432(6) 0.0328(4) Uani 1 1 d . . .
O17 O 0.48596(16) 0.68100(14) 0.11340(6) 0.0471(5) Uani 1 1 d . . .
O18 O 0.53375(13) 0.76560(10) 0.19368(5) 0.0250(3) Uani 1 1 d . . .
O19 O 0.47584(13) 0.57310(11) 0.21846(6) 0.0311(4) Uani 1 1 d . . .
O20 O 0.49247(16) 0.44118(13) 0.16775(8) 0.0560(5) Uani 1 1 d . . .
O21 O -0.18226(13) 0.37215(10) 0.20847(6) 0.0267(3) Uani 1 1 d . . .
O22 O -0.16393(13) 0.23955(10) 0.15827(6) 0.0273(3) Uani 1 1 d . . .
O23 O -0.35262(14) 0.32053(10) 0.10966(5) 0.0271(3) Uani 1 1 d . . .
O24 O -0.42366(15) 0.26339(10) 0.02409(6) 0.0331(4) Uani 1 1 d . . .
C1 C 0.8464(2) 0.19717(15) 0.34482(8) 0.0252(5) Uani 1 1 d . . .
C2 C 0.73871(19) 0.24435(14) 0.34898(8) 0.0231(4) Uani 1 1 d . . .
C3 C 0.7041(2) 0.25311(17) 0.39913(9) 0.0324(5) Uani 1 1 d . . .
H3 H 0.7470 0.2281 0.4283 0.039 Uiso 1 1 calc R . .
C4 C 0.6073(2) 0.29818(17) 0.40650(9) 0.0321(5) Uani 1 1 d . . .
H4 H 0.5832 0.3032 0.4406 0.039 Uiso 1 1 calc R . .
C5 C 0.54489(19) 0.33632(14) 0.36370(8) 0.0236(4) Uani 1 1 d . . .
C6 C 0.57764(19) 0.32581(15) 0.31328(8) 0.0233(4) Uani 1 1 d . . .
H6 H 0.5337 0.3498 0.2840 0.028 Uiso 1 1 calc R . .
C7 C 0.67459(19) 0.28020(14) 0.30606(8) 0.0236(4) Uani 1 1 d . . .
H7 H 0.6973 0.2734 0.2718 0.028 Uiso 1 1 calc R . .
C8 C 0.4456(2) 0.39077(15) 0.37183(8) 0.0247(5) Uani 1 1 d . . .
C9 C 0.99456(19) 0.17015(14) 0.29092(8) 0.0215(4) Uani 1 1 d . . .
C10 C 0.96991(18) 0.06678(15) 0.28383(8) 0.0219(4) Uani 1 1 d . . .
C11 C 1.0652(2) 0.02304(16) 0.27343(8) 0.0272(5) Uani 1 1 d . . .
H11 H 1.0482 -0.0475 0.2687 0.033 Uiso 1 1 calc R . .
C12 C 1.1867(2) 0.08349(17) 0.26987(9) 0.0313(5) Uani 1 1 d . . .
H12 H 1.2528 0.0541 0.2624 0.038 Uiso 1 1 calc R . .
C13 C 1.2118(2) 0.18663(17) 0.27722(9) 0.0313(5) Uani 1 1 d . . .
H13 H 1.2951 0.2274 0.2749 0.038 Uiso 1 1 calc R . .
C14 C 1.1157(2) 0.23065(15) 0.28794(8) 0.0270(5) Uani 1 1 d . . .
H14 H 1.1329 0.3012 0.2931 0.032 Uiso 1 1 calc R . .
C15 C 0.8195(2) -0.06209(14) 0.31918(8) 0.0233(4) Uani 1 1 d . . .
C16 C 0.67933(19) -0.10059(14) 0.32084(8) 0.0218(4) Uani 1 1 d . . .
C17 C 0.59109(19) -0.04586(15) 0.30555(8) 0.0245(5) Uani 1 1 d . . .
H17 H 0.6194 0.0186 0.2932 0.029 Uiso 1 1 calc R . .
C18 C 0.4617(2) -0.08553(15) 0.30843(8) 0.0252(5) Uani 1 1 d . . .
H18 H 0.4018 -0.0479 0.2982 0.030 Uiso 1 1 calc R . .
C19 C 0.41941(18) -0.18032(14) 0.32623(7) 0.0210(4) Uani 1 1 d . . .
C20 C 0.5085(2) -0.23486(15) 0.34199(8) 0.0253(5) Uani 1 1 d . . .
H20 H 0.4804 -0.2993 0.3545 0.030 Uiso 1 1 calc R . .
C21 C 0.6375(2) -0.19493(15) 0.33942(8) 0.0265(5) Uani 1 1 d . . .
H21 H 0.6977 -0.2319 0.3503 0.032 Uiso 1 1 calc R . .
C22 C 0.27898(19) -0.22214(15) 0.32587(8) 0.0227(4) Uani 1 1 d . . .
C23 C 0.13079(18) -0.35602(14) 0.35882(8) 0.0202(4) Uani 1 1 d . . .
C24 C 0.04753(19) -0.31465(14) 0.38277(8) 0.0215(4) Uani 1 1 d . . .
C25 C -0.07387(19) -0.37276(15) 0.38824(8) 0.0254(5) Uani 1 1 d . . .
H25 H -0.1319 -0.3445 0.4042 0.031 Uiso 1 1 calc R . .
C26 C -0.1088(2) -0.47274(16) 0.37002(8) 0.0298(5) Uani 1 1 d . . .
H26 H -0.1912 -0.5133 0.3739 0.036 Uiso 1 1 calc R . .
C27 C -0.0250(2) -0.51406(15) 0.34628(9) 0.0302(5) Uani 1 1 d . . .
H27 H -0.0505 -0.5824 0.3336 0.036 Uiso 1 1 calc R . .
C28 C 0.0962(2) -0.45568(15) 0.34095(8) 0.0267(5) Uani 1 1 d . . .
H28 H 0.1546 -0.4839 0.3252 0.032 Uiso 1 1 calc R . .
C29 C 0.09643(18) -0.18388(14) 0.45125(8) 0.0205(4) Uani 1 1 d . . .
C30 C 0.13331(17) -0.07294(14) 0.46013(8) 0.0190(4) Uani 1 1 d . . .
C31 C 0.15125(18) -0.01132(14) 0.41828(8) 0.0219(4) Uani 1 1 d . . .
H31 H 0.1432 -0.0397 0.3833 0.026 Uiso 1 1 calc R . .
C32 C 0.18085(18) 0.09160(14) 0.42817(8) 0.0216(4) Uani 1 1 d . . .
H32 H 0.1904 0.1339 0.3998 0.026 Uiso 1 1 calc R . .
C33 C 0.19652(18) 0.13288(14) 0.47996(8) 0.0211(4) Uani 1 1 d . . .
C34 C 0.18091(19) 0.07107(15) 0.52194(8) 0.0233(4) Uani 1 1 d . . .
H34 H 0.1930 0.0996 0.5571 0.028 Uiso 1 1 calc R . .
C35 C 0.14774(19) -0.03208(14) 0.51207(8) 0.0224(4) Uani 1 1 d . . .
H35 H 0.1350 -0.0744 0.5403 0.027 Uiso 1 1 calc R . .
C36 C 0.23162(19) 0.24278(14) 0.49277(8) 0.0227(4) Uani 1 1 d . . .
C37 C 0.2433(2) 0.39735(14) 0.45547(8) 0.0240(4) Uani 1 1 d . . .
C38 C 0.3550(2) 0.45495(15) 0.44056(8) 0.0237(4) Uani 1 1 d . . .
C39 C 0.3823(2) 0.55798(15) 0.44546(8) 0.0294(5) Uani 1 1 d . . .
H39 H 0.4591 0.5978 0.4356 0.035 Uiso 1 1 calc R . .
C40 C 0.2955(2) 0.60225(16) 0.46509(9) 0.0326(5) Uani 1 1 d . . .
H40 H 0.3128 0.6730 0.4683 0.039 Uiso 1 1 calc R . .
C41 C 0.1835(2) 0.54429(17) 0.48012(9) 0.0325(5) Uani 1 1 d . . .
H41 H 0.1250 0.5755 0.4937 0.039 Uiso 1 1 calc R . .
C42 C 0.1571(2) 0.44082(16) 0.47532(8) 0.0302(5) Uani 1 1 d . . .
H42 H 0.0809 0.4007 0.4855 0.036 Uiso 1 1 calc R . .
C43 C -0.25907(19) 0.74572(15) 0.01142(8) 0.0236(4) Uani 1 1 d . . .
C44 C -0.28598(18) 0.63926(14) 0.02451(8) 0.0211(4) Uani 1 1 d . . .
C45 C -0.32708(19) 0.56484(15) -0.01711(8) 0.0242(5) Uani 1 1 d . . .
H45 H -0.3344 0.5824 -0.0527 0.029 Uiso 1 1 calc R . .
C46 C -0.35704(19) 0.46530(15) -0.00591(8) 0.0245(5) Uani 1 1 d . . .
H46 H -0.3869 0.4144 -0.0339 0.029 Uiso 1 1 calc R . .
C47 C -0.34334(18) 0.43991(14) 0.04653(8) 0.0199(4) Uani 1 1 d . . .
C48 C -0.2997(2) 0.51422(14) 0.08790(8) 0.0242(4) Uani 1 1 d . . .
H48 H -0.2888 0.4966 0.1234 0.029 Uiso 1 1 calc R . .
C49 C -0.2723(2) 0.61371(15) 0.07681(8) 0.0254(5) Uani 1 1 d . . .
H49 H -0.2441 0.6646 0.1048 0.030 Uiso 1 1 calc R . .
C50 C -0.37869(18) 0.33202(14) 0.05683(8) 0.0212(4) Uani 1 1 d . . .
C51 C -0.2321(2) 0.90914(14) 0.04963(8) 0.0248(5) Uani 1 1 d . . .
C52 C -0.1084(2) 0.97222(15) 0.05874(8) 0.0238(4) Uani 1 1 d . . .
C53 C -0.0894(2) 1.07418(15) 0.05744(8) 0.0274(5) Uani 1 1 d . . .
H53 H -0.0051 1.1174 0.0630 0.033 Uiso 1 1 calc R . .
C54 C -0.1960(2) 1.11269(16) 0.04781(8) 0.0298(5) Uani 1 1 d . . .
H54 H -0.1841 1.1828 0.0472 0.036 Uiso 1 1 calc R . .
C55 C -0.3193(2) 1.04995(16) 0.03913(9) 0.0318(5) Uani 1 1 d . . .
H55 H -0.3913 1.0771 0.0328 0.038 Uiso 1 1 calc R . .
C56 C -0.3372(2) 0.94748(16) 0.03977(9) 0.0310(5) Uani 1 1 d . . .
H56 H -0.4213 0.9040 0.0334 0.037 Uiso 1 1 calc R . .
C57 C 0.0279(2) 0.90764(15) 0.11877(8) 0.0241(5) Uani 1 1 d . . .
C58 C 0.13808(19) 0.86138(14) 0.12433(8) 0.0226(4) Uani 1 1 d . . .
C59 C 0.1899(2) 0.83464(18) 0.08088(9) 0.0341(5) Uani 1 1 d . . .
H59 H 0.1537 0.8449 0.0463 0.041 Uiso 1 1 calc R . .
C60 C 0.2938(2) 0.79313(18) 0.08763(9) 0.0347(5) Uani 1 1 d . . .
H60 H 0.3276 0.7740 0.0578 0.042 Uiso 1 1 calc R . .
C61 C 0.34849(19) 0.77961(15) 0.13853(8) 0.0243(5) Uani 1 1 d . . .
C62 C 0.29658(19) 0.80618(15) 0.18211(8) 0.0249(5) Uani 1 1 d . . .
H62 H 0.3333 0.7967 0.2168 0.030 Uiso 1 1 calc R . .
C63 C 0.1917(2) 0.84629(15) 0.17507(8) 0.0251(5) Uani 1 1 d . . .
H63 H 0.1562 0.8636 0.2049 0.030 Uiso 1 1 calc R . .
C64 C 0.4604(2) 0.73570(16) 0.14539(8) 0.0272(5) Uani 1 1 d . . .
C65 C 0.63465(19) 0.71980(15) 0.20748(8) 0.0227(4) Uani 1 1 d . . .
C66 C 0.60692(19) 0.62203(15) 0.22113(8) 0.0256(5) Uani 1 1 d . . .
C67 C 0.7048(2) 0.57911(17) 0.23963(9) 0.0327(5) Uani 1 1 d . . .
H67 H 0.6856 0.5120 0.2492 0.039 Uiso 1 1 calc R . .
C68 C 0.8314(2) 0.63566(17) 0.24401(9) 0.0333(5) Uani 1 1 d . . .
H68 H 0.8992 0.6071 0.2569 0.040 Uiso 1 1 calc R . .
C69 C 0.8596(2) 0.73316(17) 0.22980(9) 0.0313(5) Uani 1 1 d . . .
H69 H 0.9464 0.7711 0.2328 0.038 Uiso 1 1 calc R . .
C70 C 0.76045(19) 0.77599(15) 0.21110(8) 0.0267(5) Uani 1 1 d . . .
H70 H 0.7792 0.8428 0.2010 0.032 Uiso 1 1 calc R . .
C71 C 0.4281(2) 0.48418(16) 0.18888(10) 0.0332(5) Uani 1 1 d . . .
C72 C 0.2858(2) 0.44814(15) 0.18692(9) 0.0279(5) Uani 1 1 d . . .
C73 C 0.2142(2) 0.50422(16) 0.20896(9) 0.0320(5) Uani 1 1 d . . .
H73 H 0.2552 0.5689 0.2255 0.038 Uiso 1 1 calc R . .
C74 C 0.0820(2) 0.46560(16) 0.20684(9) 0.0299(5) Uani 1 1 d . . .
H74 H 0.0330 0.5040 0.2219 0.036 Uiso 1 1 calc R . .
C75 C 0.02200(19) 0.37107(15) 0.18269(8) 0.0236(4) Uani 1 1 d . . .
C76 C 0.0932(2) 0.31549(16) 0.15984(9) 0.0311(5) Uani 1 1 d . . .
H76 H 0.0521 0.2511 0.1430 0.037 Uiso 1 1 calc R . .
C77 C 0.2250(2) 0.35445(16) 0.16163(9) 0.0326(5) Uani 1 1 d . . .
H77 H 0.2735 0.3170 0.1455 0.039 Uiso 1 1 calc R . .
C78 C -0.1185(2) 0.33128(15) 0.18535(8) 0.0228(4) Uani 1 1 d . . .
C79 C -0.29457(19) 0.18982(14) 0.15643(8) 0.0240(5) Uani 1 1 d . . .
C80 C -0.39009(19) 0.22624(14) 0.12873(8) 0.0232(4) Uani 1 1 d . . .
C81 C -0.5175(2) 0.17173(17) 0.12294(9) 0.0322(5) Uani 1 1 d . . .
H81 H -0.5831 0.1966 0.1043 0.039 Uiso 1 1 calc R . .
C82 C -0.5475(2) 0.07989(18) 0.14489(9) 0.0404(6) Uani 1 1 d . . .
H82 H -0.6344 0.0417 0.1411 0.048 Uiso 1 1 calc R . .
C83 C -0.4521(2) 0.04342(17) 0.17227(9) 0.0407(6) Uani 1 1 d . . .
H83 H -0.4740 -0.0193 0.1871 0.049 Uiso 1 1 calc R . .
C84 C -0.3246(2) 0.09831(16) 0.17807(9) 0.0341(6) Uani 1 1 d . . .
H84 H -0.2589 0.0734 0.1966 0.041 Uiso 1 1 calc R . .
Cl1 Cl 0.55282(14) 0.12945(10) 0.52996(6) 0.0539(4) Uani 0.50 1 d PD . .
Cl2 Cl 0.51105(17) 0.00550(17) 0.43304(6) 0.0817(6) Uani 0.50 1 d PD . .
Cl3 Cl 0.47807(19) -0.08397(13) 0.53253(9) 0.0905(6) Uani 0.50 1 d PD . .
C85 C 0.4668(4) 0.0164(3) 0.49463(17) 0.0343(11) Uani 0.50 1 d PD . .
H85A H 0.3780 0.0170 0.4892 0.041 Uiso 0.50 1 d PR . .
Cl4 Cl -0.0294(2) 0.3923(2) 1.02955(9) 0.0894(9) Uani 0.50 1 d PD . .
Cl5 Cl 0.0407(3) 0.60074(19) 1.00938(18) 0.1558(17) Uani 0.50 1 d PD . .
Cl6 Cl -0.0779(2) 0.45177(18) 0.92312(8) 0.1037(7) Uani 0.50 1 d PD . .
C86 C 0.0203(5) 0.4824(4) 0.9826(2) 0.069(2) Uani 0.50 1 d PD . .
H86A H 0.1036 0.4777 0.9763 0.083 Uiso 0.50 1 d PR . .

loop_
_atom_site_aniso_label
_atom_site_aniso_U_11
_atom_site_aniso_U_22
_atom_site_aniso_U_33
_atom_site_aniso_U_23
_atom_site_aniso_U_13
_atom_site_aniso_U_12
O1 0.0430(10) 0.0418(9) 0.0256(8) 0.0090(7) 0.0079(7) 0.0241(8)
O2 0.0235(8) 0.0238(7) 0.0269(8) 0.0062(6) 0.0089(6) 0.0078(6)
O3 0.0181(7) 0.0232(7) 0.0266(8) 0.0037(6) 0.0041(6) 0.0012(6)
O4 0.0207(8) 0.0345(9) 0.0389(9) 0.0105(7) -0.0017(7) 0.0046(7)
O5 0.0223(8) 0.0391(9) 0.0259(8) 0.0104(7) 0.0017(6) 0.0064(7)
O6 0.0197(7) 0.0231(7) 0.0292(8) 0.0065(6) 0.0060(6) 0.0018(6)
O7 0.0324(8) 0.0175(7) 0.0210(7) 0.0007(6) 0.0064(6) 0.0035(6)
O8 0.0478(10) 0.0214(7) 0.0242(8) 0.0043(6) 0.0053(7) 0.0051(7)
O9 0.0431(10) 0.0223(8) 0.0285(9) -0.0028(6) 0.0013(7) 0.0096(7)
O10 0.0398(9) 0.0178(7) 0.0274(8) 0.0016(6) 0.0034(7) 0.0071(6)
O11 0.0325(9) 0.0362(9) 0.0271(8) 0.0038(7) 0.0082(7) 0.0182(7)
O12 0.0364(9) 0.0460(10) 0.0296(9) 0.0005(7) 0.0005(7) 0.0216(8)
O13 0.0458(10) 0.0264(8) 0.0277(9) 0.0076(7) 0.0066(7) 0.0099(7)
O14 0.0416(9) 0.0167(7) 0.0278(8) 0.0020(6) 0.0022(7) 0.0081(6)
O15 0.0284(8) 0.0361(8) 0.0233(8) 0.0070(6) 0.0038(6) 0.0164(7)
O16 0.0308(9) 0.0479(10) 0.0245(8) 0.0039(7) 0.0057(7) 0.0182(7)
O17 0.0451(11) 0.0680(12) 0.0340(10) -0.0190(9) -0.0085(8) 0.0359(10)
O18 0.0207(8) 0.0278(8) 0.0258(8) -0.0043(6) -0.0015(6) 0.0085(6)
O19 0.0184(8) 0.0289(8) 0.0426(9) -0.0009(7) 0.0055(7) 0.0000(6)
O20 0.0297(10) 0.0402(10) 0.0964(16) -0.0193(10) 0.0218(10) 0.0028(8)
O21 0.0243(8) 0.0268(8) 0.0272(8) -0.0009(6) 0.0059(6) 0.0026(6)
O22 0.0231(8) 0.0219(7) 0.0331(8) -0.0036(6) -0.0003(6) 0.0022(6)
O23 0.0348(9) 0.0192(7) 0.0236(8) 0.0044(6) -0.0013(6) 0.0033(6)
O24 0.0479(10) 0.0197(7) 0.0271(8) -0.0020(6) 0.0040(7) 0.0021(7)
C1 0.0270(11) 0.0240(10) 0.0240(11) 0.0012(9) 0.0049(9) 0.0049(9)
C2 0.0219(11) 0.0211(10) 0.0256(11) 0.0007(8) 0.0040(9) 0.0044(8)
C3 0.0383(14) 0.0402(13) 0.0242(12) 0.0029(10) 0.0052(10) 0.0197(11)
C4 0.0383(14) 0.0409(13) 0.0227(11) 0.0017(10) 0.0067(10) 0.0194(11)
C5 0.0213(11) 0.0216(10) 0.0272(11) -0.0003(8) 0.0042(9) 0.0041(8)
C6 0.0194(10) 0.0249(10) 0.0236(11) 0.0047(8) 0.0026(8) 0.0022(8)
C7 0.0223(11) 0.0247(10) 0.0230(11) 0.0024(8) 0.0073(8) 0.0026(8)
C8 0.0221(11) 0.0218(10) 0.0279(12) 0.0016(9) 0.0026(9) 0.0022(8)
C9 0.0209(10) 0.0236(10) 0.0215(10) 0.0043(8) 0.0044(8) 0.0076(8)
C10 0.0180(10) 0.0255(10) 0.0201(10) 0.0018(8) 0.0031(8) 0.0019(8)
C11 0.0257(11) 0.0256(11) 0.0316(12) 0.0000(9) 0.0069(9) 0.0078(9)
C12 0.0217(11) 0.0390(13) 0.0371(13) 0.0027(10) 0.0082(10) 0.0130(10)
C13 0.0198(11) 0.0365(13) 0.0357(13) 0.0076(10) 0.0046(9) 0.0028(9)
C14 0.0246(11) 0.0219(10) 0.0321(12) 0.0051(9) 0.0026(9) 0.0025(9)
C15 0.0248(11) 0.0204(10) 0.0225(11) -0.0006(8) 0.0033(9) 0.0026(8)
C16 0.0213(11) 0.0234(10) 0.0182(10) -0.0008(8) 0.0013(8) 0.0026(8)
C17 0.0239(11) 0.0196(10) 0.0284(11) 0.0046(8) 0.0039(9) 0.0023(8)
C18 0.0243(11) 0.0231(10) 0.0286(12) 0.0045(9) 0.0036(9) 0.0064(9)
C19 0.0195(10) 0.0229(10) 0.0178(10) 0.0011(8) 0.0014(8) 0.0014(8)
C20 0.0259(11) 0.0249(10) 0.0252(11) 0.0081(9) 0.0052(9) 0.0053(9)
C21 0.0242(11) 0.0275(11) 0.0291(12) 0.0076(9) 0.0033(9) 0.0085(9)
C22 0.0240(11) 0.0238(10) 0.0194(10) 0.0020(8) 0.0048(8) 0.0037(8)
C23 0.0155(10) 0.0211(10) 0.0216(10) 0.0022(8) 0.0037(8) -0.0002(8)
C24 0.0247(11) 0.0179(9) 0.0195(10) 0.0005(8) 0.0007(8) 0.0028(8)
C25 0.0221(11) 0.0272(11) 0.0266(11) 0.0016(9) 0.0048(9) 0.0052(9)
C26 0.0241(11) 0.0279(11) 0.0320(12) -0.0020(9) 0.0052(9) -0.0028(9)
C27 0.0340(13) 0.0184(10) 0.0333(13) -0.0042(9) 0.0053(10) -0.0017(9)
C28 0.0308(12) 0.0218(10) 0.0273(12) -0.0016(9) 0.0063(9) 0.0062(9)
C29 0.0160(10) 0.0232(10) 0.0216(10) 0.0015(8) 0.0013(8) 0.0047(8)
C30 0.0145(10) 0.0184(9) 0.0241(10) 0.0022(8) 0.0017(8) 0.0049(8)
C31 0.0219(11) 0.0214(10) 0.0214(10) 0.0004(8) 0.0027(8) 0.0045(8)
C32 0.0227(11) 0.0193(10) 0.0220(11) 0.0037(8) 0.0024(8) 0.0040(8)
C33 0.0180(10) 0.0204(10) 0.0238(11) -0.0011(8) 0.0008(8) 0.0046(8)
C34 0.0246(11) 0.0254(11) 0.0195(10) -0.0022(8) 0.0015(8) 0.0070(9)
C35 0.0255(11) 0.0210(10) 0.0213(11) 0.0034(8) 0.0041(8) 0.0066(8)
C36 0.0208(10) 0.0222(10) 0.0261(11) 0.0020(9) 0.0037(9) 0.0068(8)
C37 0.0313(12) 0.0179(10) 0.0247(11) 0.0014(8) 0.0030(9) 0.0106(9)
C38 0.0287(11) 0.0250(10) 0.0207(11) 0.0024(8) 0.0037(9) 0.0128(9)
C39 0.0353(13) 0.0239(11) 0.0264(12) 0.0055(9) 0.0020(10) 0.0038(9)
C40 0.0508(15) 0.0195(11) 0.0285(12) -0.0011(9) -0.0008(11) 0.0147(10)
C41 0.0429(14) 0.0344(12) 0.0285(12) -0.0013(10) 0.0061(10) 0.0251(11)
C42 0.0318(13) 0.0325(12) 0.0306(12) 0.0041(10) 0.0092(10) 0.0136(10)
C43 0.0211(11) 0.0230(10) 0.0266(11) 0.0018(9) 0.0017(9) 0.0063(8)
C44 0.0185(10) 0.0218(10) 0.0237(11) 0.0027(8) 0.0030(8) 0.0062(8)
C45 0.0264(11) 0.0246(10) 0.0213(11) 0.0042(8) 0.0028(9) 0.0062(9)
C46 0.0251(11) 0.0229(10) 0.0239(11) -0.0024(8) 0.0003(9) 0.0055(9)
C47 0.0176(10) 0.0189(10) 0.0234(10) 0.0014(8) 0.0037(8) 0.0050(8)
C48 0.0288(11) 0.0216(10) 0.0223(11) 0.0030(8) 0.0038(9) 0.0065(9)
C49 0.0308(12) 0.0217(10) 0.0231(11) -0.0023(8) 0.0027(9) 0.0070(9)
C50 0.0179(10) 0.0226(10) 0.0238(11) 0.0009(8) 0.0036(8) 0.0065(8)
C51 0.0319(12) 0.0193(10) 0.0246(11) 0.0026(8) 0.0012(9) 0.0109(9)
C52 0.0289(12) 0.0243(10) 0.0193(10) 0.0018(8) 0.0019(9) 0.0101(9)
C53 0.0349(13) 0.0235(11) 0.0228(11) 0.0025(9) 0.0056(9) 0.0050(9)
C54 0.0480(15) 0.0207(10) 0.0233(11) 0.0038(9) 0.0035(10) 0.0145(10)
C55 0.0393(14) 0.0314(12) 0.0294(12) 0.0031(9) -0.0007(10) 0.0204(11)
C56 0.0279(12) 0.0292(12) 0.0345(13) 0.0009(10) -0.0001(10) 0.0075(10)
C57 0.0240(11) 0.0240(10) 0.0224(11) 0.0022(8) 0.0025(9) 0.0030(9)
C58 0.0207(11) 0.0229(10) 0.0235(11) 0.0033(8) 0.0034(8) 0.0040(8)
C59 0.0360(13) 0.0503(15) 0.0196(11) 0.0033(10) 0.0005(10) 0.0198(11)
C60 0.0370(14) 0.0504(15) 0.0224(12) -0.0006(10) 0.0056(10) 0.0218(12)
C61 0.0231(11) 0.0258(11) 0.0231(11) -0.0016(8) 0.0014(9) 0.0059(9)
C62 0.0239(11) 0.0283(11) 0.0201(11) 0.0017(8) -0.0005(8) 0.0045(9)
C63 0.0242(11) 0.0300(11) 0.0214(11) 0.0007(9) 0.0060(9) 0.0066(9)
C64 0.0285(12) 0.0293(11) 0.0228(11) -0.0033(9) 0.0012(9) 0.0075(9)
C65 0.0211(11) 0.0275(11) 0.0207(11) -0.0026(8) 0.0022(8) 0.0095(9)
C66 0.0178(10) 0.0289(11) 0.0278(11) 0.0012(9) 0.0040(9) 0.0015(9)
C67 0.0314(13) 0.0327(12) 0.0353(13) 0.0079(10) 0.0038(10) 0.0104(10)
C68 0.0239(12) 0.0413(13) 0.0365(13) 0.0033(10) 0.0003(10) 0.0135(10)
C69 0.0182(11) 0.0369(13) 0.0349(13) -0.0056(10) 0.0023(9) 0.0019(9)
C70 0.0239(11) 0.0242(11) 0.0297(12) -0.0041(9) 0.0049(9) 0.0025(9)
C71 0.0264(12) 0.0274(12) 0.0447(14) 0.0019(10) 0.0095(11) 0.0029(10)
C72 0.0226(11) 0.0263(11) 0.0334(12) 0.0022(9) 0.0056(9) 0.0033(9)
C73 0.0249(12) 0.0252(11) 0.0416(14) -0.0083(10) 0.0051(10) 0.0004(9)
C74 0.0263(12) 0.0254(11) 0.0365(13) -0.0052(9) 0.0081(10) 0.0031(9)
C75 0.0229(11) 0.0247(10) 0.0215(11) 0.0028(8) 0.0025(8) 0.0036(9)
C76 0.0308(12) 0.0257(11) 0.0344(13) -0.0035(9) 0.0060(10) 0.0032(9)
C77 0.0283(12) 0.0261(11) 0.0434(14) -0.0031(10) 0.0120(10) 0.0046(9)
C78 0.0244(11) 0.0206(10) 0.0204(10) 0.0039(8) -0.0008(8) 0.0023(8)
C79 0.0234(11) 0.0203(10) 0.0243(11) 0.0020(8) 0.0015(9) -0.0007(8)
C80 0.0255(11) 0.0182(10) 0.0235(11) 0.0036(8) 0.0033(8) 0.0014(8)
C81 0.0236(12) 0.0364(13) 0.0327(13) 0.0035(10) 0.0017(9) 0.0021(10)
C82 0.0321(13) 0.0413(14) 0.0351(14) 0.0065(11) 0.0026(11) -0.0127(11)
C83 0.0478(15) 0.0284(12) 0.0317(13) 0.0107(10) -0.0039(11) -0.0119(11)
C84 0.0387(14) 0.0241(11) 0.0328(13) 0.0047(9) -0.0070(10) 0.0018(10)
Cl1 0.0522(8) 0.0488(8) 0.0561(9) -0.0154(7) 0.0001(7) 0.0115(6)
Cl2 0.0722(12) 0.1282(17) 0.0496(9) -0.0341(10) -0.0098(8) 0.0499(11)
Cl3 0.0775(13) 0.0592(11) 0.1365(19) 0.0324(12) -0.0031(12) 0.0274(10)
C85 0.031(3) 0.032(3) 0.044(3) 0.012(2) 0.012(2) 0.012(2)
Cl4 0.0640(12) 0.126(2) 0.0955(16) 0.0629(15) 0.0385(12) 0.0357(12)
Cl5 0.094(2) 0.0657(16) 0.325(6) -0.023(3) 0.094(3) 0.0235(14)
Cl6 0.1306(19) 0.1242(18) 0.0822(14) 0.0381(13) 0.0437(14) 0.0616(16)
C86 0.019(3) 0.053(4) 0.142(7) 0.007(4) 0.034(3) 0.010(3)

loop_
_atom_type_symbol
_atom_type_description
_atom_type_scat_dispersion_real
_atom_type_scat_dispersion_imag
_atom_type_scat_source
C C 0.0033 0.0016 'International Tables Vol C Tables 4.2.6.8 and 6.1.1.4'
H H 0.0000 0.0000 'International Tables Vol C Tables 4.2.6.8 and 6.1.1.4'
Cl Cl 0.1484 0.1585 'International Tables Vol C Tables 4.2.6.8 and 6.1.1.4'
O O 0.0106 0.0060 'International Tables Vol C Tables 4.2.6.8 and 6.1.1.4'

loop_
_geom_angle_atom_site_label_1
_geom_angle_atom_site_label_2
_geom_angle_atom_site_label_3
_geom_angle
_geom_angle_site_symmetry_1
_geom_angle_site_symmetry_3
_geom_angle_publ_flag
C1 O2 C9 115.62(15) . . ?
C15 O3 C10 118.61(15) . . ?
C22 O6 C23 119.05(15) . . ?
C29 O7 C24 119.22(15) . . ?
C36 O10 C37 116.34(15) . . ?
C8 O11 C38 118.74(16) . . ?
C43 O14 C51 117.76(15) . . ?
C57 O15 C52 115.61(16) . . ?
C64 O18 C65 116.53(15) . . ?
C71 O19 C66 118.70(17) . . ?
C78 O22 C79 118.33(16) . . ?
C50 O23 C80 119.91(15) . . ?
O1 C1 O2 122.80(19) . . ?
O1 C1 C2 124.99(19) . . ?
O2 C1 C2 112.20(17) . . ?
C3 C2 C7 119.84(19) . . ?
C3 C2 C1 116.67(18) . . ?
C7 C2 C1 123.48(19) . . ?
C4 C3 C2 120.2(2) . . ?
C4 C3 H3 119.9 . . ?
C2 C3 H3 119.9 . . ?
C3 C4 C5 120.0(2) . . ?
C3 C4 H4 120.0 . . ?
C5 C4 H4 120.0 . . ?
C6 C5 C4 119.83(19) . . ?
C6 C5 C8 119.66(18) . . ?
C4 C5 C8 120.49(19) . . ?
C7 C6 C5 119.87(19) . . ?
C7 C6 H6 120.1 . . ?
C5 C6 H6 120.1 . . ?
C6 C7 C2 120.19(19) . . ?
C6 C7 H7 119.9 . . ?
C2 C7 H7 119.9 . . ?
O12 C8 O11 124.1(2) . . ?
O12 C8 C5 126.0(2) . . ?
O11 C8 C5 109.84(17) . . ?
C14 C9 C10 120.42(19) . . ?
C14 C9 O2 119.16(17) . . ?
C10 C9 O2 120.33(17) . . ?
C11 C10 C9 120.58(18) . . ?
C11 C10 O3 123.52(18) . . ?
C9 C10 O3 115.80(17) . . ?
C10 C11 C12 119.2(2) . . ?
C10 C11 H11 120.4 . . ?
C12 C11 H11 120.4 . . ?
C13 C12 C11 120.3(2) . . ?
C13 C12 H12 119.8 . . ?
C11 C12 H12 119.8 . . ?
C12 C13 C14 120.4(2) . . ?
C12 C13 H13 119.8 . . ?
C14 C13 H13 119.8 . . ?
C9 C14 C13 119.04(19) . . ?
C9 C14 H14 120.5 . . ?
C13 C14 H14 120.5 . . ?
O4 C15 O3 124.29(18) . . ?
O4 C15 C16 124.79(18) . . ?
O3 C15 C16 110.93(17) . . ?
C17 C16 C21 119.82(18) . . ?
C17 C16 C15 122.74(17) . . ?
C21 C16 C15 117.42(18) . . ?
C18 C17 C16 120.03(18) . . ?
C18 C17 H17 120.0 . . ?
C16 C17 H17 120.0 . . ?
C17 C18 C19 120.26(19) . . ?
C17 C18 H18 119.9 . . ?
C19 C18 H18 119.9 . . ?
C18 C19 C20 119.58(18) . . ?
C18 C19 C22 118.41(18) . . ?
C20 C19 C22 121.96(17) . . ?
C21 C20 C19 120.06(18) . . ?
C21 C20 H20 120.0 . . ?
C19 C20 H20 120.0 . . ?
C20 C21 C16 120.23(19) . . ?
C20 C21 H21 119.9 . . ?
C16 C21 H21 119.9 . . ?
O5 C22 O6 124.14(18) . . ?
O5 C22 C19 125.71(18) . . ?
O6 C22 C19 110.11(16) . . ?
C28 C23 C24 120.92(18) . . ?
C28 C23 O6 117.52(18) . . ?
C24 C23 O6 121.22(17) . . ?
C23 C24 C25 120.21(18) . . ?
C23 C24 O7 117.79(17) . . ?
C25 C24 O7 121.95(18) . . ?
C26 C25 C24 118.8(2) . . ?
C26 C25 H25 120.6 . . ?
C24 C25 H25 120.6 . . ?
C27 C26 C25 120.80(19) . . ?
C27 C26 H26 119.6 . . ?
C25 C26 H26 119.6 . . ?
C26 C27 C28 120.12(19) . . ?
C26 C27 H27 119.9 . . ?
C28 C27 H27 119.9 . . ?
C23 C28 C27 119.1(2) . . ?
C23 C28 H28 120.5 . . ?
C27 C28 H28 120.5 . . ?
O8 C29 O7 123.46(18) . . ?
O8 C29 C30 125.45(18) . . ?
O7 C29 C30 111.09(16) . . ?
C31 C30 C35 120.80(18) . . ?
C31 C30 C29 121.60(18) . . ?
C35 C30 C29 117.59(17) . . ?
C32 C31 C30 119.61(18) . . ?
C32 C31 H31 120.2 . . ?
C30 C31 H31 120.2 . . ?
C31 C32 C33 119.86(18) . . ?
C31 C32 H32 120.1 . . ?
C33 C32 H32 120.1 . . ?
C32 C33 C34 120.41(18) . . ?
C32 C33 C36 121.92(18) . . ?
C34 C33 C36 117.67(18) . . ?
C35 C34 C33 119.93(18) . . ?
C35 C34 H34 120.0 . . ?
C33 C34 H34 120.0 . . ?
C34 C35 C30 119.35(18) . . ?
C34 C35 H35 120.3 . . ?
C30 C35 H35 120.3 . . ?
O9 C36 O10 123.20(18) . . ?
O9 C36 C33 125.60(18) . . ?
O10 C36 C33 111.20(17) . . ?
C42 C37 C38 121.14(19) . . ?
C42 C37 O10 120.66(19) . . ?
C38 C37 O10 118.16(18) . . ?
C39 C38 C37 120.3(2) . . ?
C39 C38 O11 121.05(19) . . ?
C37 C38 O11 118.44(17) . . ?
C38 C39 C40 118.9(2) . . ?
C38 C39 H39 120.6 . . ?
C40 C39 H39 120.6 . . ?
C39 C40 C41 120.8(2) . . ?
C39 C40 H40 119.6 . . ?
C41 C40 H40 119.6 . . ?
C42 C41 C40 120.0(2) . . ?
C42 C41 H41 120.0 . . ?
C40 C41 H41 120.0 . . ?
C37 C42 C41 118.9(2) . . ?
C37 C42 H42 120.5 . . ?
C41 C42 H42 120.5 . . ?
O13 C43 O14 123.25(18) . . ?
O13 C43 C44 126.25(19) . . ?
O14 C43 C44 110.51(17) . . ?
C49 C44 C45 120.45(18) . . ?
C49 C44 C43 121.20(18) . . ?
C45 C44 C43 118.34(18) . . ?
C46 C45 C44 119.46(19) . . ?
C46 C45 H45 120.3 . . ?
C44 C45 H45 120.3 . . ?
C45 C46 C47 119.96(19) . . ?
C45 C46 H46 120.0 . . ?
C47 C46 H46 120.0 . . ?
C48 C47 C46 120.46(18) . . ?
C48 C47 C50 121.34(18) . . ?
C46 C47 C50 118.19(17) . . ?
C49 C48 C47 119.61(19) . . ?
C49 C48 H48 120.2 . . ?
C47 C48 H48 120.2 . . ?
C48 C49 C44 120.03(19) . . ?
C48 C49 H49 120.0 . . ?
C44 C49 H49 120.0 . . ?
O24 C50 O23 123.60(18) . . ?
O24 C50 C47 126.00(18) . . ?
O23 C50 C47 110.41(16) . . ?
C56 C51 C52 120.61(18) . . ?
C56 C51 O14 120.48(18) . . ?
C52 C51 O14 118.63(18) . . ?
C53 C52 C51 120.30(19) . . ?
C53 C52 O15 120.47(18) . . ?
C51 C52 O15 119.21(17) . . ?
C52 C53 C54 118.9(2) . . ?
C52 C53 H53 120.5 . . ?
C54 C53 H53 120.5 . . ?
C55 C54 C53 120.83(19) . . ?
C55 C54 H54 119.6 . . ?
C53 C54 H54 119.6 . . ?
C54 C55 C56 119.8(2) . . ?
C54 C55 H55 120.1 . . ?
C56 C55 H55 120.1 . . ?
C51 C56 C55 119.6(2) . . ?
C51 C56 H56 120.2 . . ?
C55 C56 H56 120.2 . . ?
O16 C57 O15 123.22(19) . . ?
O16 C57 C58 125.04(19) . . ?
O15 C57 C58 111.73(17) . . ?
C59 C58 C63 119.43(19) . . ?
C59 C58 C57 122.25(18) . . ?
C63 C58 C57 118.32(18) . . ?
C60 C59 C58 120.7(2) . . ?
C60 C59 H59 119.7 . . ?
C58 C59 H59 119.7 . . ?
C59 C60 C61 119.7(2) . . ?
C59 C60 H60 120.1 . . ?
C61 C60 H60 120.1 . . ?
C62 C61 C60 119.7(2) . . ?
C62 C61 C64 120.96(18) . . ?
C60 C61 C64 119.34(19) . . ?
C63 C62 C61 120.29(19) . . ?
C63 C62 H62 119.9 . . ?
C61 C62 H62 119.9 . . ?
C62 C63 C58 120.19(19) . . ?
C62 C63 H63 119.9 . . ?
C58 C63 H63 119.9 . . ?
O17 C64 O18 123.0(2) . . ?
O17 C64 C61 125.92(19) . . ?
O18 C64 C61 111.13(17) . . ?
C66 C65 C70 120.67(19) . . ?
C66 C65 O18 119.79(17) . . ?
C70 C65 O18 119.35(18) . . ?
C65 C66 C67 120.52(19) . . ?
C65 C66 O19 116.09(18) . . ?
C67 C66 O19 123.25(19) . . ?
C66 C67 C68 119.1(2) . . ?
C66 C67 H67 120.5 . . ?
C68 C67 H67 120.5 . . ?
C69 C68 C67 120.6(2) . . ?
C69 C68 H68 119.7 . . ?
C67 C68 H68 119.7 . . ?
C68 C69 C70 120.1(2) . . ?
C68 C69 H69 119.9 . . ?
C70 C69 H69 119.9 . . ?
C65 C70 C69 119.1(2) . . ?
C65 C70 H70 120.5 . . ?
C69 C70 H70 120.5 . . ?
O20 C71 O19 124.1(2) . . ?
O20 C71 C72 124.9(2) . . ?
O19 C71 C72 111.01(19) . . ?
C73 C72 C77 119.9(2) . . ?
C73 C72 C71 122.67(19) . . ?
C77 C72 C71 117.5(2) . . ?
C72 C73 C74 120.00(19) . . ?
C72 C73 H73 120.0 . . ?
C74 C73 H73 120.0 . . ?
C75 C74 C73 120.0(2) . . ?
C75 C74 H74 120.0 . . ?
C73 C74 H74 120.0 . . ?
C74 C75 C76 120.07(19) . . ?
C74 C75 C78 117.11(19) . . ?
C76 C75 C78 122.73(18) . . ?
C75 C76 C77 119.9(2) . . ?
C75 C76 H76 120.1 . . ?
C77 C76 H76 120.1 . . ?
C72 C77 C76 120.2(2) . . ?
C72 C77 H77 119.9 . . ?
C76 C77 H77 119.9 . . ?
O21 C78 O22 124.34(18) . . ?
O21 C78 C75 125.68(18) . . ?
O22 C78 C75 109.96(18) . . ?
C84 C79 C80 120.72(19) . . ?
C84 C79 O22 118.04(18) . . ?
C80 C79 O22 120.88(17) . . ?
C81 C80 C79 120.33(18) . . ?
C81 C80 O23 122.35(19) . . ?
C79 C80 O23 117.25(17) . . ?
C80 C81 C82 118.8(2) . . ?
C80 C81 H81 120.6 . . ?
C82 C81 H81 120.6 . . ?
C83 C82 C81 120.8(2) . . ?
C83 C82 H82 119.6 . . ?
C81 C82 H82 119.6 . . ?
C82 C83 C84 120.2(2) . . ?
C82 C83 H83 119.9 . . ?
C84 C83 H83 119.9 . . ?
C79 C84 C83 119.1(2) . . ?
C79 C84 H84 120.5 . . ?
C83 C84 H84 120.5 . . ?
Cl3 Cl1 C85 43.32(15) 2_656 . ?
Cl3 Cl1 C85 54.98(14) 2_656 2_656 ?
C85 Cl1 C85 28.0(2) . 2_656 ?
Cl3 Cl1 Cl2 99.14(10) 2_656 2_656 ?
C85 Cl1 Cl2 56.92(15) . 2_656 ?
C85 Cl1 Cl2 48.65(13) 2_656 2_656 ?
Cl3 Cl2 C85 46.67(16) 2_656 . ?
Cl3 Cl2 C85 62.94(16) 2_656 2_656 ?
C85 Cl2 C85 30.6(2) . 2_656 ?
Cl3 Cl2 Cl1 109.36(14) 2_656 2_656 ?
C85 Cl2 Cl1 63.24(15) . 2_656 ?
C85 Cl2 Cl1 51.53(14) 2_656 2_656 ?
C85 Cl3 Cl2 82.4(2) 2_656 2_656 ?
C85 Cl3 Cl1 72.5(2) 2_656 2_656 ?
Cl2 Cl3 Cl1 147.28(16) 2_656 2_656 ?
C85 Cl3 C85 32.6(3) 2_656 . ?
Cl2 Cl3 C85 73.60(18) 2_656 . ?
Cl1 Cl3 C85 73.96(18) 2_656 . ?
C85 C85 Cl3 102.4(6) 2_656 2_656 ?
C85 C85 Cl2 83.8(5) 2_656 . ?
Cl3 C85 Cl2 50.9(2) 2_656 . ?
C85 C85 Cl3 45.0(4) 2_656 . ?
Cl3 C85 Cl3 147.4(3) 2_656 . ?
Cl2 C85 Cl3 113.4(2) . . ?
C85 C85 Cl1 93.1(6) 2_656 . ?
Cl3 C85 Cl1 64.2(2) 2_656 . ?
Cl2 C85 Cl1 112.1(3) . . ?
Cl3 C85 Cl1 110.2(3) . . ?
C85 C85 Cl2 65.6(5) 2_656 2_656 ?
Cl3 C85 Cl2 133.5(3) 2_656 2_656 ?
Cl2 C85 Cl2 149.4(2) . 2_656 ?
Cl3 C85 Cl2 43.45(13) . 2_656 ?
Cl1 C85 Cl2 71.55(19) . 2_656 ?
C85 C85 Cl1 58.9(5) 2_656 2_656 ?
Cl3 C85 Cl1 118.3(3) 2_656 2_656 ?
Cl2 C85 Cl1 68.11(17) . 2_656 ?
Cl3 C85 Cl1 51.07(13) . 2_656 ?
Cl1 C85 Cl1 152.0(2) . 2_656 ?
Cl2 C85 Cl1 94.43(18) 2_656 2_656 ?
C85 C85 H85A 150.9 2_656 . ?
Cl3 C85 H85A 105.3 2_656 . ?
Cl2 C85 H85A 106.9 . . ?
Cl3 C85 H85A 106.9 . . ?
Cl1 C85 H85A 106.9 . . ?
Cl2 C85 H85A 100.4 2_656 . ?
Cl1 C85 H85A 99.3 2_656 . ?
Cl5 Cl4 C86 70.5(3) 2_567 2_567 ?
Cl5 Cl4 C86 39.9(3) 2_567 . ?
C86 Cl4 C86 39.1(3) 2_567 . ?
Cl5 Cl4 Cl6 111.0(3) 2_567 2_567 ?
C86 Cl4 Cl6 45.8(2) 2_567 2_567 ?
C86 Cl4 Cl6 71.6(2) . 2_567 ?
Cl4 Cl5 C86 108.4(5) 2_567 2_567 ?
Cl4 Cl5 C86 76.1(3) 2_567 . ?
C86 Cl5 C86 44.2(4) 2_567 . ?
Cl4 Cl5 Cl6 161.0(3) 2_567 2_567 ?
C86 Cl5 Cl6 60.9(3) 2_567 2_567 ?
C86 Cl5 Cl6 86.2(3) . 2_567 ?
C86 Cl6 Cl5 38.5(2) . 2_567 ?
C86 Cl6 Cl4 47.5(2) . 2_567 ?
Cl5 Cl6 Cl4 83.21(13) 2_567 2_567 ?
C86 C86 Cl5 90.3(6) 2_567 2_567 ?
C86 C86 Cl5 45.5(4) 2_567 . ?
Cl5 C86 Cl5 135.8(4) 2_567 . ?
C86 C86 Cl6 117.2(6) 2_567 . ?
Cl5 C86 Cl6 80.7(4) 2_567 . ?
Cl5 C86 Cl6 115.8(4) . . ?
C86 C86 Cl4 72.4(5) 2_567 2_567 ?
Cl5 C86 Cl4 151.0(4) 2_567 2_567 ?
Cl5 C86 Cl4 33.46(19) . 2_567 ?
Cl6 C86 Cl4 86.7(3) . 2_567 ?
C86 C86 Cl4 68.5(5) 2_567 . ?
Cl5 C86 Cl4 31.8(3) 2_567 . ?
Cl5 C86 Cl4 110.5(3) . . ?
Cl6 C86 Cl4 111.0(3) . . ?
Cl4 C86 Cl4 140.9(3) 2_567 . ?
C86 C86 H86A 135.2 2_567 . ?
Cl5 C86 H86A 107.4 2_567 . ?
Cl5 C86 H86A 106.3 . . ?
Cl6 C86 H86A 106.3 . . ?
Cl4 C86 H86A 101.1 2_567 . ?
Cl4 C86 H86A 106.3 . . ?

loop_
_geom_bond_atom_site_label_1
_geom_bond_atom_site_label_2
_geom_bond_distance
_geom_bond_site_symmetry_2
_geom_bond_publ_flag
O1 C1 1.206(2) . ?
O2 C1 1.368(2) . ?
O2 C9 1.409(2) . ?
O3 C15 1.374(2) . ?
O3 C10 1.409(2) . ?
O4 C15 1.203(2) . ?
O5 C22 1.207(2) . ?
O6 C22 1.368(2) . ?
O6 C23 1.408(2) . ?
O7 C29 1.364(2) . ?
O7 C24 1.401(2) . ?
O8 C29 1.205(2) . ?
O9 C36 1.207(2) . ?
O10 C36 1.372(2) . ?
O10 C37 1.406(2) . ?
O11 C8 1.363(2) . ?
O11 C38 1.404(2) . ?
O12 C8 1.204(2) . ?
O13 C43 1.209(2) . ?
O14 C43 1.367(2) . ?
O14 C51 1.402(2) . ?
O15 C57 1.368(2) . ?
O15 C52 1.409(2) . ?
O16 C57 1.205(2) . ?
O17 C64 1.204(2) . ?
O18 C64 1.366(2) . ?
O18 C65 1.415(2) . ?
O19 C71 1.368(3) . ?
O19 C66 1.408(2) . ?
O20 C71 1.197(3) . ?
O21 C78 1.201(2) . ?
O22 C78 1.369(2) . ?
O22 C79 1.408(2) . ?
O23 C50 1.367(2) . ?
O23 C80 1.395(2) . ?
O24 C50 1.203(2) . ?
C1 C2 1.494(3) . ?
C2 C3 1.396(3) . ?
C2 C7 1.396(3) . ?
C3 C4 1.384(3) . ?
C3 H3 0.9500 . ?
C4 C5 1.401(3) . ?
C4 H4 0.9500 . ?
C5 C6 1.397(3) . ?
C5 C8 1.499(3) . ?
C6 C7 1.390(3) . ?
C6 H6 0.9500 . ?
C7 H7 0.9500 . ?
C9 C14 1.386(3) . ?
C9 C10 1.392(3) . ?
C10 C11 1.378(3) . ?
C11 C12 1.392(3) . ?
C11 H11 0.9500 . ?
C12 C13 1.389(3) . ?
C12 H12 0.9500 . ?
C13 C14 1.390(3) . ?
C13 H13 0.9500 . ?
C14 H14 0.9500 . ?
C15 C16 1.491(3) . ?
C16 C17 1.394(3) . ?
C16 C21 1.396(3) . ?
C17 C18 1.389(3) . ?
C17 H17 0.9500 . ?
C18 C19 1.394(3) . ?
C18 H18 0.9500 . ?
C19 C20 1.402(3) . ?
C19 C22 1.490(3) . ?
C20 C21 1.384(3) . ?
C20 H20 0.9500 . ?
C21 H21 0.9500 . ?
C23 C28 1.382(3) . ?
C23 C24 1.385(3) . ?
C24 C25 1.391(3) . ?
C25 C26 1.388(3) . ?
C25 H25 0.9500 . ?
C26 C27 1.387(3) . ?
C26 H26 0.9500 . ?
C27 C28 1.390(3) . ?
C27 H27 0.9500 . ?
C28 H28 0.9500 . ?
C29 C30 1.491(3) . ?
C30 C31 1.397(3) . ?
C30 C35 1.400(3) . ?
C31 C32 1.389(3) . ?
C31 H31 0.9500 . ?
C32 C33 1.397(3) . ?
C32 H32 0.9500 . ?
C33 C34 1.400(3) . ?
C33 C36 1.489(3) . ?
C34 C35 1.390(3) . ?
C34 H34 0.9500 . ?
C35 H35 0.9500 . ?
C37 C42 1.378(3) . ?
C37 C38 1.384(3) . ?
C38 C39 1.382(3) . ?
C39 C40 1.387(3) . ?
C39 H39 0.9500 . ?
C40 C41 1.391(3) . ?
C40 H40 0.9500 . ?
C41 C42 1.389(3) . ?
C41 H41 0.9500 . ?
C42 H42 0.9500 . ?
C43 C44 1.491(3) . ?
C44 C49 1.395(3) . ?
C44 C45 1.401(3) . ?
C45 C46 1.386(3) . ?
C45 H45 0.9500 . ?
C46 C47 1.398(3) . ?
C46 H46 0.9500 . ?
C47 C48 1.397(3) . ?
C47 C50 1.491(3) . ?
C48 C49 1.385(3) . ?
C48 H48 0.9500 . ?
C49 H49 0.9500 . ?
C51 C56 1.377(3) . ?
C51 C52 1.392(3) . ?
C52 C53 1.380(3) . ?
C53 C54 1.392(3) . ?
C53 H53 0.9500 . ?
C54 C55 1.387(3) . ?
C54 H54 0.9500 . ?
C55 C56 1.387(3) . ?
C55 H55 0.9500 . ?
C56 H56 0.9500 . ?
C57 C58 1.491(3) . ?
C58 C59 1.393(3) . ?
C58 C63 1.395(3) . ?
C59 C60 1.388(3) . ?
C59 H59 0.9500 . ?
C60 C61 1.397(3) . ?
C60 H60 0.9500 . ?
C61 C62 1.396(3) . ?
C61 C64 1.488(3) . ?
C62 C63 1.386(3) . ?
C62 H62 0.9500 . ?
C63 H63 0.9500 . ?
C65 C66 1.382(3) . ?
C65 C70 1.383(3) . ?
C66 C67 1.386(3) . ?
C67 C68 1.391(3) . ?
C67 H67 0.9500 . ?
C68 C69 1.383(3) . ?
C68 H68 0.9500 . ?
C69 C70 1.398(3) . ?
C69 H69 0.9500 . ?
C70 H70 0.9500 . ?
C71 C72 1.495(3) . ?
C72 C73 1.389(3) . ?
C72 C77 1.392(3) . ?
C73 C74 1.396(3) . ?
C73 H73 0.9500 . ?
C74 C75 1.389(3) . ?
C74 H74 0.9500 . ?
C75 C76 1.391(3) . ?
C75 C78 1.500(3) . ?
C76 C77 1.393(3) . ?
C76 H76 0.9500 . ?
C77 H77 0.9500 . ?
C79 C84 1.384(3) . ?
C79 C80 1.390(3) . ?
C80 C81 1.386(3) . ?
C81 C82 1.391(3) . ?
C81 H81 0.9500 . ?
C82 C83 1.386(3) . ?
C82 H82 0.9500 . ?
C83 C84 1.389(3) . ?
C83 H83 0.9500 . ?
C84 H84 0.9500 . ?
Cl1 Cl3 1.658(3) 2_656 ?
Cl1 C85 1.757(5) . ?
Cl1 C85 2.048(4) 2_656 ?
Cl1 Cl2 2.128(3) 2_656 ?
Cl2 Cl3 1.348(3) 2_656 ?
Cl2 C85 1.722(5) . ?
Cl2 C85 1.880(5) 2_656 ?
Cl2 Cl1 2.128(3) 2_656 ?
Cl3 C85 1.264(4) 2_656 ?
Cl3 Cl2 1.348(3) 2_656 ?
Cl3 Cl1 1.658(3) 2_656 ?
Cl3 C85 1.745(4) . ?
C85 C85 0.963(8) 2_656 ?
C85 Cl3 1.264(4) 2_656 ?
C85 Cl2 1.880(5) 2_656 ?
C85 Cl1 2.048(4) 2_656 ?
C85 H85A 0.9600 . ?
Cl4 Cl5 0.999(4) 2_567 ?
Cl4 C86 1.758(6) 2_567 ?
Cl4 C86 1.801(6) . ?
Cl4 Cl6 2.381(4) 2_567 ?
Cl5 Cl4 0.999(4) 2_567 ?
Cl5 C86 1.217(6) 2_567 ?
Cl5 C86 1.707(5) . ?
Cl5 Cl6 1.931(5) 2_567 ?
Cl6 C86 1.710(6) . ?
Cl6 Cl5 1.931(5) 2_567 ?
Cl6 Cl4 2.381(4) 2_567 ?
C86 C86 1.191(10) 2_567 ?
C86 Cl5 1.217(6) 2_567 ?
C86 Cl4 1.758(6) 2_567 ?
C86 H86A 0.9600 . ?

loop_
_geom_torsion_atom_site_label_1
_geom_torsion_atom_site_label_2
_geom_torsion_atom_site_label_3
_geom_torsion_atom_site_label_4
_geom_torsion
_geom_torsion_site_symmetry_1
_geom_torsion_site_symmetry_2
_geom_torsion_site_symmetry_3
_geom_torsion_site_symmetry_4
_geom_torsion_publ_flag
C9 O2 C1 O1 2.8(3) . . . . ?
C9 O2 C1 C2 -178.23(15) . . . . ?
O1 C1 C2 C3 14.7(3) . . . . ?
O2 C1 C2 C3 -164.23(18) . . . . ?
O1 C1 C2 C7 -166.2(2) . . . . ?
O2 C1 C2 C7 14.9(3) . . . . ?
C7 C2 C3 C4 -0.7(3) . . . . ?
C1 C2 C3 C4 178.4(2) . . . . ?
C2 C3 C4 C5 -0.8(3) . . . . ?
C3 C4 C5 C6 2.1(3) . . . . ?
C3 C4 C5 C8 -176.3(2) . . . . ?
C4 C5 C6 C7 -1.9(3) . . . . ?
C8 C5 C6 C7 176.48(17) . . . . ?
C5 C6 C7 C2 0.4(3) . . . . ?
C3 C2 C7 C6 0.9(3) . . . . ?
C1 C2 C7 C6 -178.16(18) . . . . ?
C38 O11 C8 O12 2.5(3) . . . . ?
C38 O11 C8 C5 -178.70(16) . . . . ?
C6 C5 C8 O12 8.7(3) . . . . ?
C4 C5 C8 O12 -172.9(2) . . . . ?
C6 C5 C8 O11 -170.06(17) . . . . ?
C4 C5 C8 O11 8.3(3) . . . . ?
C1 O2 C9 C14 -115.9(2) . . . . ?
C1 O2 C9 C10 67.4(2) . . . . ?
C14 C9 C10 C11 -0.4(3) . . . . ?
O2 C9 C10 C11 176.30(18) . . . . ?
C14 C9 C10 O3 -177.00(17) . . . . ?
O2 C9 C10 O3 -0.3(3) . . . . ?
C15 O3 C10 C11 57.0(3) . . . . ?
C15 O3 C10 C9 -126.48(19) . . . . ?
C9 C10 C11 C12 -0.2(3) . . . . ?
O3 C10 C11 C12 176.10(18) . . . . ?
C10 C11 C12 C13 0.6(3) . . . . ?
C11 C12 C13 C14 -0.3(3) . . . . ?
C10 C9 C14 C13 0.7(3) . . . . ?
O2 C9 C14 C13 -176.09(18) . . . . ?
C12 C13 C14 C9 -0.3(3) . . . . ?
C10 O3 C15 O4 -8.5(3) . . . . ?
C10 O3 C15 C16 171.64(16) . . . . ?
O4 C15 C16 C17 159.1(2) . . . . ?
O3 C15 C16 C17 -21.0(3) . . . . ?
O4 C15 C16 C21 -19.9(3) . . . . ?
O3 C15 C16 C21 159.98(17) . . . . ?
C21 C16 C17 C18 -0.5(3) . . . . ?
C15 C16 C17 C18 -179.45(19) . . . . ?
C16 C17 C18 C19 -0.4(3) . . . . ?
C17 C18 C19 C20 1.0(3) . . . . ?
C17 C18 C19 C22 -176.69(18) . . . . ?
C18 C19 C20 C21 -0.5(3) . . . . ?
C22 C19 C20 C21 177.03(19) . . . . ?
C19 C20 C21 C16 -0.4(3) . . . . ?
C17 C16 C21 C20 0.9(3) . . . . ?
C15 C16 C21 C20 179.92(19) . . . . ?
C23 O6 C22 O5 2.4(3) . . . . ?
C23 O6 C22 C19 -175.42(16) . . . . ?
C18 C19 C22 O5 18.3(3) . . . . ?
C20 C19 C22 O5 -159.3(2) . . . . ?
C18 C19 C22 O6 -163.93(17) . . . . ?
C20 C19 C22 O6 18.5(3) . . . . ?
C22 O6 C23 C28 117.6(2) . . . . ?
C22 O6 C23 C24 -69.0(2) . . . . ?
C28 C23 C24 C25 -1.3(3) . . . . ?
O6 C23 C24 C25 -174.48(17) . . . . ?
C28 C23 C24 O7 -179.01(17) . . . . ?
O6 C23 C24 O7 7.8(3) . . . . ?
C29 O7 C24 C23 -120.4(2) . . . . ?
C29 O7 C24 C25 62.0(2) . . . . ?
C23 C24 C25 C26 0.9(3) . . . . ?
O7 C24 C25 C26 178.52(18) . . . . ?
C24 C25 C26 C27 -0.6(3) . . . . ?
C25 C26 C27 C28 0.7(3) . . . . ?
C24 C23 C28 C27 1.4(3) . . . . ?
O6 C23 C28 C27 174.76(18) . . . . ?
C26 C27 C28 C23 -1.0(3) . . . . ?
C24 O7 C29 O8 3.9(3) . . . . ?
C24 O7 C29 C30 -176.45(16) . . . . ?
O8 C29 C30 C31 -178.35(19) . . . . ?
O7 C29 C30 C31 2.0(3) . . . . ?
O8 C29 C30 C35 0.8(3) . . . . ?
O7 C29 C30 C35 -178.90(16) . . . . ?
C35 C30 C31 C32 -1.5(3) . . . . ?
C29 C30 C31 C32 177.59(18) . . . . ?
C30 C31 C32 C33 2.0(3) . . . . ?
C31 C32 C33 C34 -0.8(3) . . . . ?
C31 C32 C33 C36 178.38(18) . . . . ?
C32 C33 C34 C35 -1.0(3) . . . . ?
C36 C33 C34 C35 179.79(18) . . . . ?
C33 C34 C35 C30 1.5(3) . . . . ?
C31 C30 C35 C34 -0.3(3) . . . . ?
C29 C30 C35 C34 -179.41(17) . . . . ?
C37 O10 C36 O9 -2.7(3) . . . . ?
C37 O10 C36 C33 177.56(16) . . . . ?
C32 C33 C36 O9 -166.5(2) . . . . ?
C34 C33 C36 O9 12.8(3) . . . . ?
C32 C33 C36 O10 13.3(3) . . . . ?
C34 C33 C36 O10 -167.46(17) . . . . ?
C36 O10 C37 C42 -74.8(2) . . . . ?
C36 O10 C37 C38 107.5(2) . . . . ?
C42 C37 C38 C39 0.1(3) . . . . ?
O10 C37 C38 C39 177.85(18) . . . . ?
C42 C37 C38 O11 175.07(18) . . . . ?
O10 C37 C38 O11 -7.2(3) . . . . ?
C8 O11 C38 C39 -85.1(2) . . . . ?
C8 O11 C38 C37 100.0(2) . . . . ?
C37 C38 C39 C40 -0.5(3) . . . . ?
O11 C38 C39 C40 -175.35(18) . . . . ?
C38 C39 C40 C41 0.6(3) . . . . ?
C39 C40 C41 C42 -0.3(3) . . . . ?
C38 C37 C42 C41 0.2(3) . . . . ?
O10 C37 C42 C41 -177.47(18) . . . . ?
C40 C41 C42 C37 -0.1(3) . . . . ?
C51 O14 C43 O13 4.5(3) . . . . ?
C51 O14 C43 C44 -175.47(16) . . . . ?
O13 C43 C44 C49 167.4(2) . . . . ?
O14 C43 C44 C49 -12.7(3) . . . . ?
O13 C43 C44 C45 -13.4(3) . . . . ?
O14 C43 C44 C45 166.57(17) . . . . ?
C49 C44 C45 C46 1.5(3) . . . . ?
C43 C44 C45 C46 -177.76(18) . . . . ?
C44 C45 C46 C47 -1.4(3) . . . . ?
C45 C46 C47 C48 0.1(3) . . . . ?
C45 C46 C47 C50 179.01(18) . . . . ?
C46 C47 C48 C49 1.3(3) . . . . ?
C50 C47 C48 C49 -177.63(18) . . . . ?
C47 C48 C49 C44 -1.2(3) . . . . ?
C45 C44 C49 C48 -0.2(3) . . . . ?
C43 C44 C49 C48 179.08(19) . . . . ?
C80 O23 C50 O24 -6.5(3) . . . . ?
C80 O23 C50 C47 173.65(16) . . . . ?
C48 C47 C50 O24 175.6(2) . . . . ?
C46 C47 C50 O24 -3.3(3) . . . . ?
C48 C47 C50 O23 -4.5(3) . . . . ?
C46 C47 C50 O23 176.57(17) . . . . ?
C43 O14 C51 C56 89.3(2) . . . . ?
C43 O14 C51 C52 -96.8(2) . . . . ?
C56 C51 C52 C53 -0.7(3) . . . . ?
O14 C51 C52 C53 -174.60(18) . . . . ?
C56 C51 C52 O15 -179.09(19) . . . . ?
O14 C51 C52 O15 7.0(3) . . . . ?
C57 O15 C52 C53 98.4(2) . . . . ?
C57 O15 C52 C51 -83.2(2) . . . . ?
C51 C52 C53 C54 1.1(3) . . . . ?
O15 C52 C53 C54 179.49(17) . . . . ?
C52 C53 C54 C55 -0.6(3) . . . . ?
C53 C54 C55 C56 -0.3(3) . . . . ?
C52 C51 C56 C55 -0.3(3) . . . . ?
O14 C51 C56 C55 173.55(19) . . . . ?
C54 C55 C56 C51 0.7(3) . . . . ?
C52 O15 C57 O16 -2.6(3) . . . . ?
C52 O15 C57 C58 178.36(16) . . . . ?
O16 C57 C58 C59 173.6(2) . . . . ?
O15 C57 C58 C59 -7.4(3) . . . . ?
O16 C57 C58 C63 -7.5(3) . . . . ?
O15 C57 C58 C63 171.47(17) . . . . ?
C63 C58 C59 C60 0.1(3) . . . . ?
C57 C58 C59 C60 179.0(2) . . . . ?
C58 C59 C60 C61 -1.1(4) . . . . ?
C59 C60 C61 C62 1.2(3) . . . . ?
C59 C60 C61 C64 -179.6(2) . . . . ?
C60 C61 C62 C63 -0.3(3) . . . . ?
C64 C61 C62 C63 -179.52(18) . . . . ?
C61 C62 C63 C58 -0.7(3) . . . . ?
C59 C58 C63 C62 0.8(3) . . . . ?
C57 C58 C63 C62 -178.14(18) . . . . ?
C65 O18 C64 O17 -7.3(3) . . . . ?
C65 O18 C64 C61 172.87(16) . . . . ?
C62 C61 C64 O17 153.3(2) . . . . ?
C60 C61 C64 O17 -25.8(3) . . . . ?
C62 C61 C64 O18 -26.8(3) . . . . ?
C60 C61 C64 O18 154.0(2) . . . . ?
C64 O18 C65 C66 -73.4(2) . . . . ?
C64 O18 C65 C70 111.6(2) . . . . ?
C70 C65 C66 C67 1.2(3) . . . . ?
O18 C65 C66 C67 -173.75(18) . . . . ?
C70 C65 C66 O19 177.01(18) . . . . ?
O18 C65 C66 O19 2.1(3) . . . . ?
C71 O19 C66 C65 125.7(2) . . . . ?
C71 O19 C66 C67 -58.6(3) . . . . ?
C65 C66 C67 C68 -0.3(3) . . . . ?
O19 C66 C67 C68 -175.8(2) . . . . ?
C66 C67 C68 C69 -0.4(3) . . . . ?
C67 C68 C69 C70 0.3(3) . . . . ?
C66 C65 C70 C69 -1.3(3) . . . . ?
O18 C65 C70 C69 173.70(18) . . . . ?
C68 C69 C70 C65 0.5(3) . . . . ?
C66 O19 C71 O20 5.4(3) . . . . ?
C66 O19 C71 C72 -175.02(17) . . . . ?
O20 C71 C72 C73 -175.3(2) . . . . ?
O19 C71 C72 C73 5.1(3) . . . . ?
O20 C71 C72 C77 4.6(4) . . . . ?
O19 C71 C72 C77 -175.1(2) . . . . ?
C77 C72 C73 C74 1.5(3) . . . . ?
C71 C72 C73 C74 -178.6(2) . . . . ?
C72 C73 C74 C75 0.0(3) . . . . ?
C73 C74 C75 C76 -1.1(3) . . . . ?
C73 C74 C75 C78 175.63(19) . . . . ?
C74 C75 C76 C77 0.6(3) . . . . ?
C78 C75 C76 C77 -175.93(19) . . . . ?
C73 C72 C77 C76 -2.0(3) . . . . ?
C71 C72 C77 C76 178.1(2) . . . . ?
C75 C76 C77 C72 1.0(3) . . . . ?
C79 O22 C78 O21 1.1(3) . . . . ?
C79 O22 C78 C75 179.81(16) . . . . ?
C74 C75 C78 O21 -3.4(3) . . . . ?
C76 C75 C78 O21 173.2(2) . . . . ?
C74 C75 C78 O22 177.84(18) . . . . ?
C76 C75 C78 O22 -5.6(3) . . . . ?
C78 O22 C79 C84 -118.8(2) . . . . ?
C78 O22 C79 C80 68.0(2) . . . . ?
C84 C79 C80 C81 0.8(3) . . . . ?
O22 C79 C80 C81 173.80(19) . . . . ?
C84 C79 C80 O23 177.90(19) . . . . ?
O22 C79 C80 O23 -9.1(3) . . . . ?
C50 O23 C80 C81 -60.3(3) . . . . ?
C50 O23 C80 C79 122.6(2) . . . . ?
C79 C80 C81 C82 -0.6(3) . . . . ?
O23 C80 C81 C82 -177.5(2) . . . . ?
C80 C81 C82 C83 0.2(4) . . . . ?
C81 C82 C83 C84 -0.1(4) . . . . ?
C80 C79 C84 C83 -0.7(3) . . . . ?
O22 C79 C84 C83 -173.9(2) . . . . ?
C82 C83 C84 C79 0.4(4) . . . . ?
Cl3 Cl2 C85 C85 -111.5(6) 2_656 . . 2_656 ?
Cl1 Cl2 C85 C85 58.9(5) 2_656 . . 2_656 ?
C85 Cl2 C85 Cl3 111.5(6) 2_656 . . 2_656 ?
Cl1 Cl2 C85 Cl3 170.4(2) 2_656 . . 2_656 ?
Cl3 Cl2 C85 Cl3 -146.2(4) 2_656 . . . ?
C85 Cl2 C85 Cl3 -34.7(3) 2_656 . . . ?
Cl1 Cl2 C85 Cl3 24.22(19) 2_656 . . . ?
Cl3 Cl2 C85 Cl1 -20.67(16) 2_656 . . . ?
C85 Cl2 C85 Cl1 90.8(6) 2_656 . . . ?
Cl1 Cl2 C85 Cl1 149.8(3) 2_656 . . . ?
Cl3 Cl2 C85 Cl2 -111.5(6) 2_656 . . 2_656 ?
C85 Cl2 C85 Cl2 -0.004(1) 2_656 . . 2_656 ?
Cl1 Cl2 C85 Cl2 58.9(5) 2_656 . . 2_656 ?
Cl3 Cl2 C85 Cl1 -170.4(2) 2_656 . . 2_656 ?
C85 Cl2 C85 Cl1 -58.9(5) 2_656 . . 2_656 ?
Cl2 Cl3 C85 C85 101.9(6) 2_656 . . 2_656 ?
Cl1 Cl3 C85 C85 -82.5(6) 2_656 . . 2_656 ?
C85 Cl3 C85 Cl3 0.001(1) 2_656 . . 2_656 ?
Cl2 Cl3 C85 Cl3 101.9(6) 2_656 . . 2_656 ?
Cl1 Cl3 C85 Cl3 -82.5(6) 2_656 . . 2_656 ?
C85 Cl3 C85 Cl2 53.2(5) 2_656 . . . ?
Cl2 Cl3 C85 Cl2 155.1(3) 2_656 . . . ?
Cl1 Cl3 C85 Cl2 -29.3(2) 2_656 . . . ?
C85 Cl3 C85 Cl1 -73.3(6) 2_656 . . . ?
Cl2 Cl3 C85 Cl1 28.5(2) 2_656 . . . ?
Cl1 Cl3 C85 Cl1 -155.8(2) 2_656 . . . ?
C85 Cl3 C85 Cl2 -101.9(6) 2_656 . . 2_656 ?
Cl1 Cl3 C85 Cl2 175.64(18) 2_656 . . 2_656 ?
C85 Cl3 C85 Cl1 82.5(6) 2_656 . . 2_656 ?
Cl2 Cl3 C85 Cl1 -175.64(18) 2_656 . . 2_656 ?
Cl3 Cl1 C85 C85 102.3(6) 2_656 . . 2_656 ?
Cl2 Cl1 C85 C85 -63.0(5) 2_656 . . 2_656 ?
C85 Cl1 C85 Cl3 -102.3(6) 2_656 . . 2_656 ?
Cl2 Cl1 C85 Cl3 -165.3(3) 2_656 . . 2_656 ?
Cl3 Cl1 C85 Cl2 17.72(14) 2_656 . . . ?
C85 Cl1 C85 Cl2 -84.6(6) 2_656 . . . ?
Cl2 Cl1 C85 Cl2 -147.5(3) 2_656 . . . ?
Cl3 Cl1 C85 Cl3 145.0(3) 2_656 . . . ?
C85 Cl1 C85 Cl3 42.7(4) 2_656 . . . ?
Cl2 Cl1 C85 Cl3 -20.26(16) 2_656 . . . ?
Cl3 Cl1 C85 Cl2 165.3(3) 2_656 . . 2_656 ?
C85 Cl1 C85 Cl2 63.0(5) 2_656 . . 2_656 ?
Cl3 Cl1 C85 Cl1 102.3(6) 2_656 . . 2_656 ?
C85 Cl1 C85 Cl1 -0.002(2) 2_656 . . 2_656 ?
Cl2 Cl1 C85 Cl1 -63.0(5) 2_656 . . 2_656 ?
Cl4 Cl5 C86 C86 -136.0(7) 2_567 . . 2_567 ?
Cl6 Cl5 C86 C86 50.9(6) 2_567 . . 2_567 ?
Cl4 Cl5 C86 Cl5 -136.0(7) 2_567 . . 2_567 ?
C86 Cl5 C86 Cl5 -0.002(3) 2_567 . . 2_567 ?
Cl6 Cl5 C86 Cl5 50.9(6) 2_567 . . 2_567 ?
Cl4 Cl5 C86 Cl6 -32.3(4) 2_567 . . . ?
C86 Cl5 C86 Cl6 103.7(7) 2_567 . . . ?
Cl6 Cl5 C86 Cl6 154.7(3) 2_567 . . . ?
C86 Cl5 C86 Cl4 136.0(7) 2_567 . . 2_567 ?
Cl6 Cl5 C86 Cl4 -173.1(3) 2_567 . . 2_567 ?
Cl4 Cl5 C86 Cl4 -159.5(3) 2_567 . . . ?
C86 Cl5 C86 Cl4 -23.5(4) 2_567 . . . ?
Cl6 Cl5 C86 Cl4 27.4(3) 2_567 . . . ?
Cl5 Cl6 C86 C86 -85.5(7) 2_567 . . 2_567 ?
Cl4 Cl6 C86 C86 68.3(6) 2_567 . . 2_567 ?
Cl4 Cl6 C86 Cl5 153.8(4) 2_567 . . 2_567 ?
Cl5 Cl6 C86 Cl5 -136.6(4) 2_567 . . . ?
Cl4 Cl6 C86 Cl5 17.2(2) 2_567 . . . ?
Cl5 Cl6 C86 Cl4 -153.8(4) 2_567 . . 2_567 ?
Cl5 Cl6 C86 Cl4 -9.60(18) 2_567 . . . ?
Cl4 Cl6 C86 Cl4 144.2(4) 2_567 . . . ?
Cl5 Cl4 C86 C86 130.3(7) 2_567 . . 2_567 ?
Cl6 Cl4 C86 C86 -40.9(5) 2_567 . . 2_567 ?
C86 Cl4 C86 Cl5 -130.3(7) 2_567 . . 2_567 ?
Cl6 Cl4 C86 Cl5 -171.2(4) 2_567 . . 2_567 ?
Cl5 Cl4 C86 Cl5 148.1(5) 2_567 . . . ?
C86 Cl4 C86 Cl5 17.8(3) 2_567 . . . ?
Cl6 Cl4 C86 Cl5 -23.1(3) 2_567 . . . ?
Cl5 Cl4 C86 Cl6 18.2(4) 2_567 . . . ?
C86 Cl4 C86 Cl6 -112.1(6) 2_567 . . . ?
Cl6 Cl4 C86 Cl6 -153.0(3) 2_567 . . . ?
Cl5 Cl4 C86 Cl4 130.3(7) 2_567 . . 2_567 ?
C86 Cl4 C86 Cl4 0.000(1) 2_567 . . 2_567 ?
Cl6 Cl4 C86 Cl4 -40.9(5) 2_567 . . 2_567 ?
